data_7100431
loop_
_publ_author_name
'Jonathan L. Sessler'
'Thomas Kohler'
'Vincent Lynch'
'David Sanchez-Garcia'
'Daniel Seidel'

_publ_section_title
;
Straightforward synthesis of sulfur bridged
oligopyrrolic macrocycles
;
_journal_name_full 'Chemical Communications'
_journal_paper_doi 10.1039/b500735f
_journal_year 2005
_chemical_formula_sum 'C20 H30 N2 O S6'
_chemical_formula_weight 506.82
_space_group_IT_number 15
_symmetry_cell_setting monoclinic
_symmetry_space_group_name_Hall '-C 2yc'
_symmetry_space_group_name_H-M 'C 1 2/c 1'
_cell_angle_alpha 90.00
_cell_angle_beta 96.589(1)
_cell_angle_gamma 90.00
_cell_formula_units_Z 4
_cell_length_a 18.6529(3)
_cell_length_b 8.898(1)
_cell_length_c 15.4412(3)
_cell_measurement_temperature 223(2)
_cell_volume 2545.9(3)
_diffrn_ambient_temperature 223(2)
_exptl_crystal_density_diffrn 1.322
_cod_depositor_comments
;
The following automatic conversions were performed:
'_symmetry_cell_setting' value 'Monoclinic' changed to 'monoclinic'
according to '/home/saulius/struct/CIF-dictionaries/cif_core.dic'
dictionary named 'cif_core.dic' version 2.4.1 from 2010-06-29.

Automatic conversion script
Id: cif_fix_enum 1527 2010-12-29 10:47:43Z saulius 
;
_cod_original_sg_symbol_H-M 'C 2/c'
_cod_database_code 7100431

loop_
_symmetry_equiv_pos_as_xyz
'x, y, z'
'-x, y, -z+1/2'
'x+1/2, y+1/2, z'
'-x+1/2, y+1/2, -z+1/2'
'-x, -y, -z'
'x, -y, z-1/2'
'-x+1/2, -y+1/2, -z'
'x+1/2, -y+1/2, z-1/2'

loop_
_atom_site_label
_atom_site_type_symbol
_atom_site_fract_x
_atom_site_fract_y
_atom_site_fract_z
_atom_site_U_iso_or_equiv
_atom_site_adp_type
_atom_site_occupancy
_atom_site_symmetry_multiplicity
_atom_site_calc_flag
_atom_site_refinement_flags
_atom_site_disorder_assembly
_atom_site_disorder_group
S1 S 0.38324(3) 0.20397(6) 0.08122(3) 0.04850(18) Uani 1 1 d . . .
S2 S 0.46805(3) 0.32485(6) 0.04119(3) 0.04770(18) Uani 1 1 d . . .
S3 S 0.56140(3) 0.19845(6) 0.06589(3) 0.05025(18) Uani 1 1 d . . .
N1 N 0.41375(9) 0.1893(2) 0.25741(10) 0.0383(4) Uani 1 1 d . . .
C1 C 0.39948(10) 0.2590(2) 0.33214(13) 0.0417(5) Uani 1 1 d . . .
C2 C 0.35272(11) 0.3774(2) 0.31062(14) 0.0457(5) Uani 1 1 d . . .
C3 C 0.33874(11) 0.3791(2) 0.21877(14) 0.0453(5) Uani 1 1 d . . .
C4 C 0.37701(10) 0.2617(2) 0.18792(13) 0.0409(5) Uani 1 1 d . . .
C5 C 0.32221(15) 0.4782(3) 0.37439(17) 0.0682(7) Uani 1 1 d . . .
H5A H 0.3106 0.5729 0.3464 0.082 Uiso 1 1 d R . .
H5B H 0.3581 0.4961 0.4230 0.082 Uiso 1 1 d R . .
C6 C 0.25479(16) 0.4195(4) 0.40568(19) 0.0918(10) Uani 1 1 d . . .
H6A H 0.2370 0.4889 0.4458 0.138 Uiso 1 1 d R . .
H6B H 0.2184 0.4033 0.3574 0.138 Uiso 1 1 d R . .
H6C H 0.2664 0.3257 0.4347 0.138 Uiso 1 1 d R . .
C7 C 0.29062(13) 0.4856(3) 0.16382(16) 0.0619(6) Uani 1 1 d . . .
H7A H 0.3122 0.5087 0.1119 0.074 Uiso 1 1 d R . .
H7B H 0.2874 0.5770 0.1961 0.074 Uiso 1 1 d R . .
C8 C 0.21502(13) 0.4263(3) 0.13981(18) 0.0729(8) Uani 1 1 d . . .
H8A H 0.1863 0.4988 0.1054 0.109 Uiso 1 1 d R . .
H8B H 0.2181 0.3357 0.1067 0.109 Uiso 1 1 d R . .
H8C H 0.1931 0.4046 0.1917 0.109 Uiso 1 1 d R . .
H1N H 0.4362(11) 0.113(2) 0.2558(13) 0.039(6) Uiso 1 1 d . . .
O1A O 0.5000 -0.0783(2) 0.2500 0.0490(5) Uani 1 2 d SU . .
C2A C 0.4782(7) -0.1711(19) 0.1704(10) 0.071(4) Uani 0.50 1 d PU . .
H2AA H 0.5153 -0.1640 0.1322 0.086 Uiso 0.50 1 d PR . .
H2AB H 0.4331 -0.1379 0.1403 0.086 Uiso 0.50 1 d PR . .
C3A C 0.4738(7) -0.3175(13) 0.1997(10) 0.095(4) Uani 0.50 1 d PU . .
H3AA H 0.5075 -0.3810 0.1746 0.114 Uiso 0.50 1 d PR . .
H3AB H 0.4263 -0.3557 0.1819 0.114 Uiso 0.50 1 d PR . .
C4A C 0.4880(7) -0.3254(15) 0.2909(10) 0.105(4) Uani 0.50 1 d PU . .
H4AA H 0.5286 -0.3896 0.3079 0.126 Uiso 0.50 1 d PR . .
H4AB H 0.4467 -0.3644 0.3152 0.126 Uiso 0.50 1 d PR . .
C5A C 0.5007(7) -0.1736(15) 0.3224(7) 0.048(2) Uani 0.50 1 d PU . .
H5AA H 0.4662 -0.1422 0.3604 0.058 Uiso 0.50 1 d PR . .
H5AB H 0.5480 -0.1680 0.3541 0.058 Uiso 0.50 1 d PR . .

loop_
_atom_site_aniso_label
_atom_site_aniso_U_11
_atom_site_aniso_U_22
_atom_site_aniso_U_33
_atom_site_aniso_U_23
_atom_site_aniso_U_13
_atom_site_aniso_U_12
S1 0.0544(3) 0.0592(4) 0.0303(3) -0.0036(2) -0.0020(2) -0.0051(2)
S2 0.0579(3) 0.0539(3) 0.0308(3) 0.0097(2) 0.0028(2) 0.0042(2)
S3 0.0566(3) 0.0644(4) 0.0293(3) -0.0054(2) 0.0032(2) 0.0084(3)
N1 0.0426(9) 0.0408(10) 0.0313(9) 0.0006(7) 0.0030(7) 0.0044(8)
C1 0.0464(11) 0.0470(11) 0.0318(11) -0.0017(9) 0.0047(8) -0.0039(9)
C2 0.0499(12) 0.0429(11) 0.0443(12) -0.0051(10) 0.0054(9) -0.0015(9)
C3 0.0489(11) 0.0425(11) 0.0431(12) 0.0016(9) -0.0002(9) 0.0010(9)
C4 0.0444(11) 0.0452(11) 0.0322(11) 0.0022(9) 0.0004(8) -0.0005(9)
C5 0.0863(18) 0.0590(15) 0.0593(16) -0.0173(12) 0.0091(13) 0.0145(13)
C6 0.0799(19) 0.132(3) 0.0659(19) -0.0299(19) 0.0204(15) 0.0271(19)
C7 0.0745(16) 0.0492(13) 0.0595(15) 0.0039(12) -0.0041(12) 0.0144(12)
C8 0.0637(16) 0.0866(18) 0.0650(17) 0.0074(14) -0.0080(13) 0.0209(14)
O1A 0.0809(14) 0.0334(10) 0.0314(11) 0.000 0.0002(10) 0.000
C2A 0.076(7) 0.063(5) 0.067(5) -0.034(4) -0.031(4) 0.011(4)
C3A 0.163(10) 0.049(6) 0.074(6) -0.018(4) 0.018(8) -0.046(7)
C4A 0.180(11) 0.047(5) 0.089(8) 0.011(4) 0.028(9) -0.025(7)
C5A 0.074(6) 0.041(4) 0.027(3) 0.002(3) -0.005(4) 0.009(4)

loop_
_geom_bond_atom_site_label_1
_geom_bond_atom_site_label_2
_geom_bond_distance
_geom_bond_site_symmetry_2
_geom_bond_publ_flag
S1 C4 1.742(2) . ?
S1 S2 2.0655(8) . ?
S2 S3 2.0712(8) . ?
S3 C1 1.743(2) 2_655 ?
N1 C1 1.363(3) . ?
N1 C4 1.366(2) . ?
N1 H1N 0.80(2) . ?
C1 C2 1.383(3) . ?
C1 S3 1.743(2) 2_655 ?
C2 C3 1.412(3) . ?
C2 C5 1.492(3) . ?
C3 C4 1.381(3) . ?
C3 C7 1.499(3) . ?
C5 C6 1.492(4) . ?
C5 H5A 0.9599 . ?
C5 H5B 0.9601 . ?
C6 H6A 0.9601 . ?
C6 H6B 0.9601 . ?
C6 H6C 0.9600 . ?
C7 C8 1.511(3) . ?
C7 H7A 0.9600 . ?
C7 H7B 0.9600 . ?
C8 H8A 0.9600 . ?
C8 H8B 0.9600 . ?
C8 H8C 0.9600 . ?
O1A C5A 1.402(14) . ?
O1A C5A 1.402(14) 2_655 ?
O1A C2A 1.497(16) 2_655 ?
O1A C2A 1.497(16) . ?
C2A C5A 0.40(2) 2_655 ?
C2A C3A 1.384(19) . ?
C2A C4A 1.60(2) 2_655 ?
C2A H2AA 0.9600 . ?
C2A H2AB 0.9601 . ?
C3A C4A 0.713(18) 2_655 ?
C3A C4A 1.405(9) . ?
C3A C5A 1.421(18) 2_655 ?
C3A C3A 1.74(3) 2_655 ?
C3A H3AA 0.9599 . ?
C3A H3AB 0.9601 . ?
C4A C3A 0.713(18) 2_655 ?
C4A C4A 1.39(3) 2_655 ?
C4A C5A 1.446(17) . ?
C4A C2A 1.60(2) 2_655 ?
C4A H4AA 0.9600 . ?
C4A H4AB 0.9601 . ?
C5A C2A 0.40(2) 2_655 ?
C5A C3A 1.421(18) 2_655 ?
C5A H5AA 0.9600 . ?
C5A H5AB 0.9599 . ?
